data_4321331
loop_
_publ_author_name
'Katherine J. Franz'
'Nisha Singh'
'Bernhard Spingler'
'Stephen J. Lippard'

_publ_section_title
;
 Aminotroponiminates as Ligands for Potential Metal-Based Nitric Oxide
 Sensors
;
_journal_name_full 'Inorganic Chemistry'
_journal_page_first 4081
_journal_page_last 4092
_journal_paper_doi 10.1021/ic000344q
_journal_volume 39
_journal_year 2000
_chemical_formula_sum 'C23 H27 N3 O2 S'
_chemical_formula_weight 409.54
_chemical_name_common HtBuDATI
_chemical_name_systematic
; 
 ? 
;
_space_group_IT_number 9
_symmetry_cell_setting monoclinic
_symmetry_space_group_name_Hall 'C -2yc'
_symmetry_space_group_name_H-M 'C 1 c 1'
_atom_sites_solution_hydrogens geom
_atom_sites_solution_primary direct
_atom_sites_solution_secondary difmap
_audit_creation_method SHELXL-97
_cell_angle_alpha 90.00
_cell_angle_beta 106.0570(10)
_cell_angle_gamma 90.00
_cell_formula_units_Z 4
_cell_length_a 14.0535(4)
_cell_length_b 13.7220(3)
_cell_length_c 11.3980(2)
_cell_measurement_temperature 188(2)
_cell_volume 2112.26(9)
_computing_structure_refinement 'SHELXL-97 (Sheldrick, 1997)'
_computing_structure_solution 'SHELXS-97 (Sheldrick, 1990)'
_diffrn_ambient_temperature 188(2)
_diffrn_measured_fraction_theta_full 0.940
_diffrn_measured_fraction_theta_max 0.940
_diffrn_radiation_monochromator graphite
_diffrn_radiation_source 'fine-focus sealed tube'
_diffrn_radiation_type MoK\a
_diffrn_radiation_wavelength 0.71073
_diffrn_reflns_av_R_equivalents 0.0154
_diffrn_reflns_av_sigmaI/netI 0.0234
_diffrn_reflns_limit_h_max 8
_diffrn_reflns_limit_h_min -18
_diffrn_reflns_limit_k_max 17
_diffrn_reflns_limit_k_min -16
_diffrn_reflns_limit_l_max 14
_diffrn_reflns_limit_l_min -14
_diffrn_reflns_number 6524
_diffrn_reflns_theta_full 28.26
_diffrn_reflns_theta_max 28.26
_diffrn_reflns_theta_min 2.12
_exptl_absorpt_coefficient_mu 0.177
_exptl_absorpt_correction_T_max 1.00
_exptl_absorpt_correction_T_min 0.942171
_exptl_absorpt_correction_type sadabs
_exptl_crystal_colour yellow
_exptl_crystal_density_diffrn 1.288
_exptl_crystal_density_method 'not measured'
_exptl_crystal_F_000 872
_exptl_crystal_size_max 0.6
_exptl_crystal_size_mid 0.5
_exptl_crystal_size_min 0.4
_refine_diff_density_max 0.236
_refine_diff_density_min -0.233
_refine_diff_density_rms 0.035
_refine_ls_abs_structure_details 'Flack H D (1983), Acta Cryst. A39, 876-881'
_refine_ls_abs_structure_Flack 0.00(5)
_refine_ls_extinction_method none
_refine_ls_goodness_of_fit_ref 1.028
_refine_ls_hydrogen_treatment mixed
_refine_ls_matrix_type full
_refine_ls_number_parameters 266
_refine_ls_number_reflns 3267
_refine_ls_number_restraints 2
_refine_ls_restrained_S_all 1.028
_refine_ls_R_factor_all 0.0265
_refine_ls_R_factor_gt 0.0254
_refine_ls_shift/su_max 0.002
_refine_ls_shift/su_mean 0.000
_refine_ls_structure_factor_coef Fsqd
_refine_ls_weighting_details 'calc w=1/[\s^2^(Fo^2^)+(0.0491P)^2^+0.2895P] where P=(Fo^2^+2Fc^2^)/3'
_refine_ls_weighting_scheme calc
_refine_ls_wR_factor_gt 0.0686
_refine_ls_wR_factor_ref 0.0693
_reflns_number_gt 3163
_reflns_number_total 3267
_reflns_threshold_expression >2sigma(I)
_cod_data_source_file ic000344q_1.cif
_cod_data_source_block sad
_cod_original_cell_volume 2112.26(8)
_cod_database_code 4321331

loop_
_symmetry_equiv_pos_as_xyz
'x, y, z'
'x, -y, z+1/2'
'x+1/2, y+1/2, z'
'x+1/2, -y+1/2, z+1/2'

loop_
_atom_site_label
_atom_site_type_symbol
_atom_site_fract_x
_atom_site_fract_y
_atom_site_fract_z
_atom_site_U_iso_or_equiv
_atom_site_adp_type
_atom_site_occupancy
_atom_site_symmetry_multiplicity
_atom_site_calc_flag
_atom_site_refinement_flags
_atom_site_disorder_assembly
_atom_site_disorder_group
N1 N 0.26816(10) 0.75535(8) 0.43793(12) 0.0244(3) Uani 1 1 d . . .
N2 N 0.27748(11) 0.61919(10) 0.58387(12) 0.0285(3) Uani 1 1 d . . .
N3 N 0.64374(11) 0.67018(10) 0.17114(12) 0.0288(3) Uani 1 1 d . . .
O1 O 0.35077(9) 0.91254(8) 0.46633(10) 0.0318(3) Uani 1 1 d . . .
O2 O 0.19785(9) 0.89924(8) 0.29852(11) 0.0318(3) Uani 1 1 d . . .
S1 S 0.28739(3) 0.85338(2) 0.37138(3) 0.02305(9) Uani 1 1 d . . .
C1 C 0.19419(11) 0.69135(10) 0.39679(13) 0.0229(3) Uani 1 1 d . . .
C2 C 0.12699(15) 0.69232(11) 0.27980(16) 0.0345(4) Uani 1 1 d . . .
H2A H 0.1397 0.7417 0.2277 0.041 Uiso 1 1 calc R . .
C3 C 0.04544(16) 0.63449(13) 0.2262(2) 0.0440(5) Uani 1 1 d . . .
H3A H 0.0141 0.6484 0.1428 0.053 Uiso 1 1 calc R . .
C4 C 0.00285(15) 0.55967(14) 0.2758(2) 0.0449(5) Uani 1 1 d . . .
H4A H -0.0556 0.5311 0.2246 0.054 Uiso 1 1 calc R . .
C5 C 0.03750(14) 0.52266(13) 0.39290(19) 0.0408(4) Uani 1 1 d . . .
H5A H -0.0030 0.4737 0.4133 0.049 Uiso 1 1 calc R . .
C6 C 0.12128(14) 0.54561(11) 0.48437(17) 0.0329(3) Uani 1 1 d . . .
H6A H 0.1299 0.5084 0.5569 0.039 Uiso 1 1 calc R . .
C7 C 0.19647(11) 0.61454(10) 0.48929(13) 0.0239(3) Uani 1 1 d . . .
C8 C 0.31569(16) 0.55593(13) 0.69198(16) 0.0380(4) Uani 1 1 d . . .
C9 C 0.3214(2) 0.44927(15) 0.6546(2) 0.0561(6) Uani 1 1 d . . .
H9A H 0.3620 0.4445 0.5974 0.084 Uiso 1 1 calc R . .
H9B H 0.2546 0.4251 0.6152 0.084 Uiso 1 1 calc R . .
H9C H 0.3513 0.4100 0.7272 0.084 Uiso 1 1 calc R . .
C10 C 0.4197(2) 0.59343(19) 0.7507(2) 0.0609(6) Uani 1 1 d . . .
H10A H 0.4599 0.5860 0.6933 0.091 Uiso 1 1 calc R . .
H10B H 0.4496 0.5560 0.8249 0.091 Uiso 1 1 calc R . .
H10C H 0.4167 0.6624 0.7716 0.091 Uiso 1 1 calc R . .
C11 C 0.2526(2) 0.56731(16) 0.78140(19) 0.0538(6) Uani 1 1 d . . .
H11A H 0.1859 0.5421 0.7438 0.081 Uiso 1 1 calc R . .
H11B H 0.2486 0.6364 0.8013 0.081 Uiso 1 1 calc R . .
H11C H 0.2830 0.5307 0.8562 0.081 Uiso 1 1 calc R . .
C12 C 0.35978(11) 0.82117(10) 0.27143(13) 0.0215(3) Uani 1 1 d . . .
C13 C 0.33128(13) 0.86087(11) 0.15554(14) 0.0276(3) Uani 1 1 d . . .
H13A H 0.2712 0.8967 0.1298 0.033 Uiso 1 1 calc R . .
C14 C 0.39042(14) 0.84865(12) 0.07563(14) 0.0309(3) Uani 1 1 d . . .
H14A H 0.3718 0.8788 -0.0024 0.037 Uiso 1 1 calc R . .
C15 C 0.47477(13) 0.79356(11) 0.10954(14) 0.0282(3) Uani 1 1 d . . .
H15A H 0.5141 0.7860 0.0545 0.034 Uiso 1 1 calc R . .
C16 C 0.50461(12) 0.74742(10) 0.22590(13) 0.0232(3) Uani 1 1 d . . .
C17 C 0.59165(12) 0.68726(10) 0.25994(14) 0.0255(3) Uani 1 1 d . . .
C18 C 0.62234(14) 0.65067(11) 0.37708(15) 0.0315(3) Uani 1 1 d . . .
H18A H 0.6804 0.6118 0.4008 0.038 Uiso 1 1 calc R . .
C19 C 0.56845(14) 0.67037(13) 0.46205(15) 0.0328(3) Uani 1 1 d . . .
H19A H 0.5917 0.6456 0.5428 0.039 Uiso 1 1 calc R . .
C20 C 0.48341(12) 0.72436(11) 0.43063(13) 0.0262(3) Uani 1 1 d . . .
H20A H 0.4475 0.7354 0.4888 0.031 Uiso 1 1 calc R . .
C21 C 0.44853(12) 0.76410(10) 0.31095(13) 0.0221(3) Uani 1 1 d . . .
C22 C 0.74775(14) 0.64248(12) 0.21990(17) 0.0344(4) Uani 1 1 d . . .
H22A H 0.7804 0.6877 0.2852 0.052 Uiso 1 1 calc R . .
H22B H 0.7806 0.6452 0.1546 0.052 Uiso 1 1 calc R . .
H22C H 0.7518 0.5761 0.2526 0.052 Uiso 1 1 calc R . .
C23 C 0.59296(16) 0.60226(14) 0.07472(18) 0.0419(4) Uani 1 1 d . . .
H23A H 0.5235 0.6217 0.0429 0.063 Uiso 1 1 calc R . .
H23B H 0.5965 0.5362 0.1083 0.063 Uiso 1 1 calc R . .
H23C H 0.6250 0.6035 0.0085 0.063 Uiso 1 1 calc R . .
H1 H 0.3149(18) 0.6675(16) 0.577(2) 0.036(5) Uiso 1 1 d . . .

loop_
_atom_site_aniso_label
_atom_site_aniso_U_11
_atom_site_aniso_U_22
_atom_site_aniso_U_33
_atom_site_aniso_U_23
_atom_site_aniso_U_13
_atom_site_aniso_U_12
N1 0.0229(6) 0.0245(5) 0.0264(6) 0.0040(5) 0.0076(5) -0.0041(5)
N2 0.0287(7) 0.0285(6) 0.0295(6) 0.0081(5) 0.0098(6) -0.0018(6)
N3 0.0292(7) 0.0327(6) 0.0278(6) -0.0001(5) 0.0137(6) 0.0019(6)
O1 0.0379(7) 0.0278(5) 0.0340(6) -0.0070(4) 0.0168(5) -0.0103(5)
O2 0.0297(6) 0.0271(5) 0.0416(6) 0.0089(4) 0.0149(5) 0.0035(4)
S1 0.02460(17) 0.01997(14) 0.02718(16) 0.00078(13) 0.01151(13) -0.00338(13)
C1 0.0213(7) 0.0206(6) 0.0282(7) 0.0011(5) 0.0093(6) 0.0000(5)
C2 0.0367(9) 0.0262(7) 0.0345(8) 0.0060(6) -0.0003(7) -0.0048(6)
C3 0.0378(11) 0.0339(8) 0.0471(10) 0.0025(7) -0.0106(9) -0.0024(7)
C4 0.0256(9) 0.0358(8) 0.0661(13) -0.0086(8) 0.0009(9) -0.0078(7)
C5 0.0323(9) 0.0295(8) 0.0652(12) -0.0064(8) 0.0214(9) -0.0102(7)
C6 0.0371(9) 0.0244(6) 0.0434(9) 0.0006(6) 0.0214(8) -0.0055(6)
C7 0.0237(7) 0.0213(6) 0.0296(7) 0.0012(5) 0.0123(6) 0.0006(5)
C8 0.0460(11) 0.0376(8) 0.0300(8) 0.0119(7) 0.0095(8) 0.0062(8)
C9 0.0745(17) 0.0404(10) 0.0551(12) 0.0165(9) 0.0207(12) 0.0231(11)
C10 0.0512(14) 0.0752(15) 0.0439(11) 0.0210(11) -0.0075(11) -0.0012(12)
C11 0.0849(18) 0.0470(10) 0.0372(9) 0.0066(8) 0.0296(11) -0.0062(11)
C12 0.0224(7) 0.0204(6) 0.0234(6) -0.0012(5) 0.0091(6) -0.0053(5)
C13 0.0254(8) 0.0296(7) 0.0269(7) 0.0038(6) 0.0055(6) -0.0006(6)
C14 0.0321(9) 0.0384(8) 0.0222(7) 0.0084(6) 0.0075(7) 0.0002(7)
C15 0.0303(8) 0.0327(7) 0.0233(7) 0.0030(6) 0.0103(6) -0.0020(7)
C16 0.0249(7) 0.0231(6) 0.0224(6) -0.0001(5) 0.0076(6) -0.0041(5)
C17 0.0259(8) 0.0254(6) 0.0268(7) -0.0007(6) 0.0101(6) -0.0021(6)
C18 0.0288(8) 0.0351(8) 0.0311(8) 0.0042(6) 0.0091(7) 0.0065(7)
C19 0.0353(9) 0.0378(8) 0.0246(7) 0.0059(6) 0.0073(7) 0.0041(7)
C20 0.0280(8) 0.0307(7) 0.0216(6) 0.0004(5) 0.0094(6) -0.0016(6)
C21 0.0242(7) 0.0199(6) 0.0224(6) -0.0010(5) 0.0068(6) -0.0049(5)
C22 0.0321(9) 0.0356(8) 0.0398(9) 0.0069(7) 0.0173(8) 0.0068(7)
C23 0.0433(11) 0.0486(10) 0.0392(9) -0.0150(8) 0.0205(8) -0.0068(8)

loop_
_atom_type_symbol
_atom_type_description
_atom_type_scat_dispersion_real
_atom_type_scat_dispersion_imag
_atom_type_scat_source
C C 0.0033 0.0016 'International Tables Vol C Tables 4.2.6.8 and 6.1.1.4'
H H 0.0000 0.0000 'International Tables Vol C Tables 4.2.6.8 and 6.1.1.4'
N N 0.0061 0.0033 'International Tables Vol C Tables 4.2.6.8 and 6.1.1.4'
O O 0.0106 0.0060 'International Tables Vol C Tables 4.2.6.8 and 6.1.1.4'
S S 0.1246 0.1234 'International Tables Vol C Tables 4.2.6.8 and 6.1.1.4'

loop_
_geom_angle_atom_site_label_1
_geom_angle_atom_site_label_2
_geom_angle_atom_site_label_3
_geom_angle
_geom_angle_site_symmetry_1
_geom_angle_site_symmetry_3
_geom_angle_publ_flag
C1 N1 S1 126.81(11) . . ?
C7 N2 C8 132.49(15) . . ?
C17 N3 C22 115.40(14) . . ?
C17 N3 C23 113.47(14) . . ?
C22 N3 C23 110.33(15) . . ?
O2 S1 O1 116.33(7) . . ?
O2 S1 N1 113.77(7) . . ?
O1 S1 N1 105.45(7) . . ?
O2 S1 C12 107.52(7) . . ?
O1 S1 C12 106.00(7) . . ?
N1 S1 C12 107.18(7) . . ?
N1 C1 C2 125.29(13) . . ?
N1 C1 C7 110.72(13) . . ?
C2 C1 C7 123.88(14) . . ?
C3 C2 C1 131.94(16) . . ?
C4 C3 C2 129.90(19) . . ?
C3 C4 C5 126.05(18) . . ?
C6 C5 C4 130.21(17) . . ?
C5 C6 C7 131.26(16) . . ?
N2 C7 C6 121.82(14) . . ?
N2 C7 C1 112.67(13) . . ?
C6 C7 C1 125.45(14) . . ?
N2 C8 C10 104.54(16) . . ?
N2 C8 C9 111.28(15) . . ?
C10 C8 C9 109.1(2) . . ?
N2 C8 C11 110.50(17) . . ?
C10 C8 C11 109.63(19) . . ?
C9 C8 C11 111.52(17) . . ?
C13 C12 C21 120.80(14) . . ?
C13 C12 S1 116.61(12) . . ?
C21 C12 S1 122.36(11) . . ?
C12 C13 C14 120.43(15) . . ?
C15 C14 C13 120.35(14) . . ?
C14 C15 C16 121.16(15) . . ?
C15 C16 C21 119.06(14) . . ?
C15 C16 C17 121.07(14) . . ?
C21 C16 C17 119.84(13) . . ?
C18 C17 N3 122.95(15) . . ?
C18 C17 C16 119.03(14) . . ?
N3 C17 C16 118.00(13) . . ?
C17 C18 C19 120.75(15) . . ?
C20 C19 C18 121.36(15) . . ?
C19 C20 C21 120.18(14) . . ?
C20 C21 C16 118.74(14) . . ?
C20 C21 C12 123.26(14) . . ?
C16 C21 C12 118.00(13) . . ?

loop_
_geom_bond_atom_site_label_1
_geom_bond_atom_site_label_2
_geom_bond_distance
_geom_bond_site_symmetry_2
_geom_bond_publ_flag
N1 C1 1.3424(19) . ?
N1 S1 1.6034(12) . ?
N2 C7 1.335(2) . ?
N2 C8 1.481(2) . ?
N3 C17 1.423(2) . ?
N3 C22 1.463(2) . ?
N3 C23 1.467(2) . ?
O1 S1 1.4458(12) . ?
O2 S1 1.4461(12) . ?
S1 C12 1.7803(15) . ?
C1 C2 1.405(2) . ?
C1 C7 1.4849(19) . ?
C2 C3 1.389(3) . ?
C3 C4 1.385(3) . ?
C4 C5 1.385(3) . ?
C5 C6 1.376(3) . ?
C6 C7 1.408(2) . ?
C8 C10 1.520(3) . ?
C8 C9 1.533(3) . ?
C8 C11 1.533(3) . ?
C12 C13 1.382(2) . ?
C12 C21 1.436(2) . ?
C13 C14 1.403(3) . ?
C14 C15 1.369(2) . ?
C15 C16 1.424(2) . ?
C16 C21 1.427(2) . ?
C16 C17 1.437(2) . ?
C17 C18 1.379(2) . ?
C18 C19 1.411(2) . ?
C19 C20 1.367(2) . ?
C20 C21 1.424(2) . ?

loop_
_cod_related_entry_id
_cod_related_entry_database
_cod_related_entry_code
1 ChemSpider 30661115
